data_7228217
loop_
_publ_author_name
'Boer, Stephanie A.'
'Turner, David R.'

_publ_section_title
;
 A robust metallomacrocyclic motif for the formation interpenetrated
 coordination polymers
;
_journal_issue 17
_journal_name_full CrystEngComm
_journal_page_first 2402
_journal_paper_doi 10.1039/C7CE00498B
_journal_volume 19
_journal_year 2017
_chemical_absolute_configuration syn
_chemical_formula_moiety 'C102 H88 Cd4 N14 O38'
_chemical_formula_sum 'C102 H88 Cd4 N14 O38'
_chemical_formula_weight 2567.46
_space_group_crystal_system orthorhombic
_space_group_IT_number 18
_space_group_name_Hall 'P 2 2ab'
_space_group_name_H-M_alt 'P 21 21 2'
_symmetry_space_group_name_Hall 'P 2 2ab'
_symmetry_space_group_name_H-M 'P 21 21 2'
_atom_sites_solution_hydrogens mixed
_atom_sites_solution_primary direct
_audit_creation_date 2017-03-10
_audit_creation_method
;
Olex2 1.2
(compiled 2017.03.02 svn.r3394 for OlexSys, GUI svn.r5324)
;
_audit_update_record
;
2017-03-13 deposited with the CCDC.
2017-03-28 downloaded from the CCDC.
;
_cell_angle_alpha 90
_cell_angle_beta 90
_cell_angle_gamma 90
_cell_formula_units_Z 2
_cell_length_a 18.674(4)
_cell_length_b 23.894(5)
_cell_length_c 14.086(3)
_cell_measurement_reflns_used 105036
_cell_measurement_temperature 100(2)
_cell_measurement_theta_max 27.962
_cell_measurement_theta_min 1.678
_cell_volume 6285(2)
_computing_cell_refinement 'XDS (Kabsch, 1993)'
_computing_data_collection 'BluIce (McPhillips, 2002)'
_computing_data_reduction 'XDS (Kabsch, 1993)'
_computing_molecular_graphics 'Olex2 (Dolomanov et al., 2009)'
_computing_publication_material 'Olex2 (Dolomanov et al., 2009)'
_computing_structure_refinement 'ShelXL (Sheldrick, 2015)'
_computing_structure_solution 'ShelXT (Sheldrick, 2014)'
_diffrn_ambient_temperature 100
_diffrn_measured_fraction_theta_full 0.990
_diffrn_measured_fraction_theta_max 0.986
_diffrn_measurement_device_type 'ADSC Quantum 210r'
_diffrn_measurement_method 'Phi Scan'
_diffrn_radiation_monochromator 'Silicon Double Crystal'
_diffrn_radiation_type Synchrotron
_diffrn_radiation_wavelength 0.7108
_diffrn_reflns_av_R_equivalents 0.0573
_diffrn_reflns_av_unetI/netI 0.0313
_diffrn_reflns_Laue_measured_fraction_full 0.990
_diffrn_reflns_Laue_measured_fraction_max 0.986
_diffrn_reflns_limit_h_max 24
_diffrn_reflns_limit_h_min -24
_diffrn_reflns_limit_k_max 31
_diffrn_reflns_limit_k_min -31
_diffrn_reflns_limit_l_max 18
_diffrn_reflns_limit_l_min -18
_diffrn_reflns_number 105036
_diffrn_reflns_point_group_measured_fraction_full 0.992
_diffrn_reflns_point_group_measured_fraction_max 0.987
_diffrn_reflns_theta_full 26.000
_diffrn_reflns_theta_max 27.965
_diffrn_reflns_theta_min 1.678
_diffrn_source 'MX1 beamline Australian Synchrotron'
_exptl_absorpt_coefficient_mu 0.746
_exptl_absorpt_correction_type none
_exptl_crystal_colour 'clear light brown'
_exptl_crystal_colour_lustre clear
_exptl_crystal_colour_modifier light
_exptl_crystal_colour_primary brown
_exptl_crystal_density_diffrn 1.357
_exptl_crystal_description block
_exptl_crystal_F_000 2588
_exptl_crystal_size_max 0.02
_exptl_crystal_size_mid 0.02
_exptl_crystal_size_min 0.01
_refine_diff_density_max 1.536
_refine_diff_density_min -1.045
_refine_diff_density_rms 0.072
_refine_ls_abs_structure_details
;
 Flack x determined using 5402 quotients [(I+)-(I-)]/[(I+)+(I-)]
 (Parsons, Flack and Wagner, Acta Cryst. B69 (2013) 249-259).
# Note: Data are Listed for all Voids in the P1 Unit Cell
# i.e. Centre of Gravity, Solvent Accessible Volume,
# Recovered number of Electrons in the Void and
# Details about the Squeezed Material
loop_
  _platon_squeeze_void_nr
  _platon_squeeze_void_average_x
  _platon_squeeze_void_average_y
  _platon_squeeze_void_average_z
  _platon_squeeze_void_volume
  _platon_squeeze_void_count_electrons
  _platon_squeeze_void_content
   1  0.000  0.000  0.085       785       211 ' '
   2  0.500  0.500 -0.085       786       211 ' '
_platon_squeeze_void_probe_radius                  1.20
_platon_squeeze_details                           It was determined that the voids processed with SQUEEZE contain five water molecules and four DMF molecules.
;
_refine_ls_abs_structure_Flack 0.011(7)
_refine_ls_extinction_method none
_refine_ls_goodness_of_fit_ref 1.035
_refine_ls_hydrogen_treatment mixed
_refine_ls_matrix_type full
_refine_ls_number_parameters 760
_refine_ls_number_reflns 14957
_refine_ls_number_restraints 75
_refine_ls_restrained_S_all 1.036
_refine_ls_R_factor_all 0.0499
_refine_ls_R_factor_gt 0.0417
_refine_ls_shift/su_max 0.001
_refine_ls_shift/su_mean 0.000
_refine_ls_structure_factor_coef Fsqd
_refine_ls_weighting_details 'w=1/[\s^2^(Fo^2^)+(0.0720P)^2^+2.6677P] where P=(Fo^2^+2Fc^2^)/3'
_refine_ls_weighting_scheme calc
_refine_ls_wR_factor_gt 0.1112
_refine_ls_wR_factor_ref 0.1167
_reflns_Friedel_coverage 0.832
_reflns_Friedel_fraction_full 0.994
_reflns_Friedel_fraction_max 0.987
_reflns_number_gt 13033
_reflns_number_total 14957
_reflns_threshold_expression 'I > 2\s(I)'
_cod_data_source_file c7ce00498b2.cif
_cod_data_source_block 2
_cod_database_code 7228217
_shelx_shelxl_version_number 2016/6
_shelx_space_group_comment
;
The symmetry employed for this shelxl refinement is uniquely defined
by the following loop, which should always be used as a source of
symmetry information in preference to the above space-group names.
They are only intended as comments.
;
_olex2_refinement_description
;
1. Fixed Uiso
 At 1.2 times of:
  All C(H) groups
 At 1.5 times of:
  All C(H,H,H) groups, All O(H,H) groups
2. Restrained distances
 N6-C41
 1.44 with sigma of 0.02
 N6-C42
 1.44 with sigma of 0.02
 O19-H19A = O19-H19B
 0.82 with sigma of 0.01
 C50B-C51B = C51A-C50A = C47A-C48A = C48B-C47B = C49-C48B = C49-C48A = C49-
 C50A = C50B-C49 = N5-C51B = N5-C51A = N5-C47B = N5-C47A
 1.39 with sigma of 0.02
 N7-C45 = N7-C44
 1.44 with sigma of 0.02
 H19A-H19B
 1.4 with sigma of 0.04
 Cd2-H19A
 2.7 with sigma of 0.04
 H19B-Cd2
 2.7 with sigma of 0.04
3. Restrained planarity
 N5, C49, C51B, C47B, C48B, C50B
 with sigma of 0.1
 N5, C49, C51A, C47A, C48A, C50A
 with sigma of 0.1
4. Rigid bond restraints
 N5, C49, C51A, C47A, C48A, C51B, C50A, C47B, C48B, C50B
 with sigma for 1-2 distances of 0.001 and sigma for 1-3 distances of 0.001
5. Uiso/Uaniso restraints and constraints
Uanis(C48A) \\sim Ueq, Uanis(C47A) \\sim Ueq, Uanis(C50A) \\sim Ueq: with sigma
of 0.01 and sigma for terminal atoms of 0.02
Uanis(C51A) \\sim Ueq: with sigma of 0.1 and sigma for terminal atoms of 0.2
6. Others
 Fixed Sof: C47A(0.3) H47A(0.3) C47B(0.7) H47B(0.7) C48A(0.3) H48A(0.3)
 C48B(0.7) H48B(0.7) C50A(0.3) H50A(0.3) C50B(0.7) H50B(0.7) C51A(0.3)
 H51A(0.3) C51B(0.7) H51B(0.7)
7.a Ternary CH refined with riding coordinates:
 C2(H2), C12(H12), C22(H22), C32(H32)
7.b Me refined with riding coordinates:
 C44(H44A,H44B,H44C), C45(H45A,H45B,H45C)
7.c Aromatic/amide H refined with riding coordinates:
 C6(H6), C10(H10), C16(H16), C20(H20), C26(H26), C30(H30), C35(H35), C39(H39),
 C40(H40), C43(H43), C47A(H47A), C47B(H47B), C48A(H48A), C48B(H48B), C50A(H50A),
  C50B(H50B), C51A(H51A), C51B(H51B)
7.d Idealised Me refined as rotating group:
 C42(H42A,H42B,H42C), C3(H3A,H3B,H3C), C13(H13A,H13B,H13C), C23(H23A,H23B,
 H23C), C41(H41A,H41B,H41C), C46(H46A,H46B,H46C)
;
_olex2_submission_special_instructions 'No special instructions were received'

loop_
_space_group_symop_operation_xyz
'x, y, z'
'-x, -y, z'
'-x+1/2, y+1/2, -z'
'x+1/2, -y+1/2, -z'

loop_
_atom_site_label
_atom_site_type_symbol
_atom_site_fract_x
_atom_site_fract_y
_atom_site_fract_z
_atom_site_U_iso_or_equiv
_atom_site_adp_type
_atom_site_occupancy
_atom_site_site_symmetry_order
_atom_site_calc_flag
_atom_site_refinement_flags_posn
_atom_site_refinement_flags_adp
_atom_site_refinement_flags_occupancy
_atom_site_disorder_assembly
_atom_site_disorder_group
Cd1 Cd -0.21876(2) 0.82907(2) 0.49064(3) 0.04930(11) Uani 1 1 d . . . . .
Cd2 Cd -0.14245(2) 0.75679(2) 0.25648(3) 0.04848(11) Uani 1 1 d D . . . .
O1 O -0.2796(3) 0.8846(2) 0.5929(3) 0.0674(12) Uani 1 1 d . . . . .
O2 O -0.1981(3) 0.8383(2) 0.6713(4) 0.0818(16) Uani 1 1 d . . . . .
O3 O -0.3765(3) 0.8541(2) 0.7477(5) 0.0805(14) Uani 1 1 d . . . . .
O4 O -0.2789(3) 1.0277(3) 0.7436(5) 0.0860(15) Uani 1 1 d . . . . .
O5 O -0.2921(3) 0.8666(2) 0.3776(3) 0.0623(12) Uani 1 1 d . . . . .
O6 O -0.2006(3) 0.8328(2) 0.2990(3) 0.0699(13) Uani 1 1 d . . . . .
O7 O -0.4490(3) 0.82940(17) 0.2339(3) 0.0615(11) Uani 1 1 d . . . . .
O8 O -0.2801(3) 0.9650(2) 0.2327(4) 0.0650(11) Uani 1 1 d . . . . .
O9 O -0.1336(3) 0.76439(17) 0.4662(3) 0.0620(11) Uani 1 1 d . . . . .
O10 O -0.1340(3) 0.69194(19) 0.3694(3) 0.0583(10) Uani 1 1 d . . . . .
O11 O -0.2071(2) 0.56706(19) 0.5291(4) 0.0672(13) Uani 1 1 d . . . . .
O12 O -0.0081(2) 0.67584(15) 0.5133(3) 0.0578(10) Uani 1 1 d . . . . .
O13 O -0.1196(3) 0.7727(2) 0.0844(4) 0.0712(14) Uani 1 1 d . . . . .
O14 O -0.0880(3) 0.6949(2) 0.1572(3) 0.0676(13) Uani 1 1 d . . . . .
O15 O -0.1539(3) 0.62755(19) 0.0038(4) 0.0713(13) Uani 1 1 d . . . . .
O16 O 0.0842(3) 0.66228(18) 0.0136(4) 0.0684(12) Uani 1 1 d . . . . .
O17 O -0.2562(3) 0.7253(2) 0.2117(4) 0.0734(14) Uani 1 1 d . . . . .
O18 O -0.2892(3) 0.7518(2) 0.4810(7) 0.109(3) Uani 1 1 d . . . . .
O19 O -0.0335(5) 0.7979(4) 0.2778(6) 0.128(3) Uani 1 1 d D . . . .
H19A H -0.039(4) 0.831(2) 0.259(12) 0.193 Uiso 1 1 d DR . . . .
H19B H 0.001(3) 0.786(5) 0.246(9) 0.193 Uiso 1 1 d DR . . . .
N1 N -0.3270(3) 0.9402(2) 0.7467(4) 0.0614(13) Uani 1 1 d . . . . .
N2 N -0.3644(3) 0.89739(19) 0.2200(3) 0.0482(11) Uani 1 1 d . . . . .
N3 N -0.1079(3) 0.62138(18) 0.5241(3) 0.0450(10) Uani 1 1 d . . . . .
N4 N -0.0348(3) 0.6445(2) 0.0017(4) 0.0585(13) Uani 1 1 d . . . . .
N5 N -0.1343(4) 0.8958(2) 0.4822(4) 0.0670(13) Uani 1 1 d D U . . .
N6 N -0.3277(5) 0.6641(4) 0.1407(8) 0.115(3) Uani 1 1 d D . . . .
N7 N -0.3852(6) 0.7044(3) 0.4139(11) 0.136(5) Uani 1 1 d D . . . .
C42 C -0.3434(11) 0.6057(6) 0.121(2) 0.228(13) Uani 1 1 d D . . . .
H42A H -0.369124 0.602722 0.060872 0.342 Uiso 1 1 calc GR . . . .
H42B H -0.373082 0.590443 0.172434 0.342 Uiso 1 1 calc GR . . . .
H42C H -0.298491 0.584593 0.117383 0.342 Uiso 1 1 calc GR . . . .
C1 C -0.2437(4) 0.8747(4) 0.6665(5) 0.0690(19) Uani 1 1 d . . . . .
C2 C -0.2562(4) 0.9146(4) 0.7501(5) 0.078(2) Uani 1 1 d . . . . .
H2 H -0.221238 0.945913 0.741629 0.094 Uiso 1 1 calc R . . . .
C3 C -0.2405(7) 0.8895(7) 0.8481(6) 0.147(7) Uani 1 1 d . . . . .
H3A H -0.250289 0.917537 0.897216 0.221 Uiso 1 1 calc GR . . . .
H3B H -0.190029 0.878341 0.851335 0.221 Uiso 1 1 calc GR . . . .
H3C H -0.270972 0.856726 0.858292 0.221 Uiso 1 1 calc GR . . . .
C4 C -0.3862(4) 0.9038(3) 0.7429(4) 0.0586(14) Uani 1 1 d . . . . .
C5 C -0.3321(4) 0.9990(3) 0.7413(5) 0.0602(14) Uani 1 1 d . . . . .
C6 C -0.4130(4) 1.0806(3) 0.7345(5) 0.0583(15) Uani 1 1 d . . . . .
H6 H -0.372327 1.104345 0.731482 0.070 Uiso 1 1 calc R . . . .
C7 C -0.4040(3) 1.0229(2) 0.7380(4) 0.0478(12) Uani 1 1 d . . . . .
C8 C -0.4656(3) 0.9880(2) 0.7379(3) 0.0427(10) Uani 1 1 d . . . . .
C9 C -0.4578(4) 0.9296(2) 0.7385(4) 0.0523(13) Uani 1 1 d . . . . .
C10 C -0.5186(4) 0.8963(2) 0.7355(5) 0.0588(15) Uani 1 1 d . . . . .
H10 H -0.513406 0.856785 0.734005 0.071 Uiso 1 1 calc R . . . .
C11 C -0.2640(4) 0.8525(3) 0.3015(4) 0.0551(15) Uani 1 1 d . . . . .
C12 C -0.3075(4) 0.8544(3) 0.2113(4) 0.0605(17) Uani 1 1 d . . . . .
H12 H -0.332879 0.817628 0.207344 0.073 Uiso 1 1 calc R . . . .
C13 C -0.2643(5) 0.8595(3) 0.1200(4) 0.073(2) Uani 1 1 d . . . . .
H13A H -0.293529 0.847231 0.066183 0.110 Uiso 1 1 calc GR . . . .
H13B H -0.221390 0.836024 0.124492 0.110 Uiso 1 1 calc GR . . . .
H13C H -0.250030 0.898624 0.110705 0.110 Uiso 1 1 calc GR . . . .
C14 C -0.4341(3) 0.8790(2) 0.2292(3) 0.0474(12) Uani 1 1 d . . . . .
C15 C -0.3426(3) 0.9533(2) 0.2285(4) 0.0510(13) Uani 1 1 d . . . . .
C16 C -0.3820(3) 1.0517(2) 0.2330(4) 0.0503(12) Uani 1 1 d . . . . .
H16 H -0.333119 1.062689 0.234986 0.060 Uiso 1 1 calc R . . . .
C17 C -0.4001(3) 0.9962(2) 0.2313(3) 0.0433(11) Uani 1 1 d . . . . .
C18 C -0.4720(3) 0.9795(2) 0.2319(3) 0.0396(10) Uani 1 1 d . . . . .
C19 C -0.4917(3) 0.92273(19) 0.2316(3) 0.0436(11) Uani 1 1 d . . . . .
C20 C -0.5631(3) 0.9073(2) 0.2318(4) 0.0478(12) Uani 1 1 d . . . . .
H20 H -0.575494 0.868707 0.231192 0.057 Uiso 1 1 calc R . . . .
C21 C -0.1370(3) 0.7132(2) 0.4506(4) 0.0473(12) Uani 1 1 d . . . . .
C22 C -0.1523(4) 0.6725(2) 0.5327(4) 0.0524(13) Uani 1 1 d . . . . .
H22 H -0.203383 0.660442 0.526150 0.063 Uiso 1 1 calc R . . . .
C23 C -0.1449(5) 0.6996(3) 0.6313(4) 0.071(2) Uani 1 1 d . . . . .
H23A H -0.165923 0.674893 0.679328 0.106 Uiso 1 1 calc GR . . . .
H23B H -0.170030 0.735627 0.631743 0.106 Uiso 1 1 calc GR . . . .
H23C H -0.094144 0.705590 0.645548 0.106 Uiso 1 1 calc GR . . . .
C24 C -0.1427(3) 0.5699(2) 0.5237(4) 0.0470(11) Uani 1 1 d . . . . .
C25 C -0.0329(3) 0.6293(2) 0.5178(3) 0.0420(11) Uani 1 1 d . . . . .
C26 C 0.0848(3) 0.5815(2) 0.5153(4) 0.0461(11) Uani 1 1 d . . . . .
H26 H 0.106844 0.617338 0.513287 0.055 Uiso 1 1 calc R . . . .
C27 C 0.0112(3) 0.57713(18) 0.5159(3) 0.0396(10) Uani 1 1 d . . . . .
C28 C -0.0211(3) 0.52419(19) 0.5163(3) 0.0366(9) Uani 1 1 d . . . . .
C29 C -0.0974(3) 0.5186(2) 0.5187(4) 0.0393(10) Uani 1 1 d . . . . .
C30 C -0.1271(3) 0.4669(2) 0.5177(4) 0.0458(11) Uani 1 1 d . . . . .
H30 H -0.177766 0.463382 0.518740 0.055 Uiso 1 1 calc R . . . .
C31 C -0.0903(4) 0.7247(3) 0.0850(4) 0.0572(16) Uani 1 1 d . . . . .
C32 C -0.0492(5) 0.7054(2) -0.0038(5) 0.0651(17) Uani 1 1 d . . . . .
H32 H -0.001379 0.724224 -0.000784 0.078 Uiso 1 1 calc R . . . .
C33 C -0.0936(4) 0.6087(2) 0.0054(4) 0.0543(14) Uani 1 1 d . . . . .
C34 C 0.0365(4) 0.6288(2) 0.0091(4) 0.0527(14) Uani 1 1 d . . . . .
C35 C 0.1187(3) 0.5476(2) 0.0131(4) 0.0501(13) Uani 1 1 d . . . . .
H35 H 0.157263 0.573519 0.014726 0.060 Uiso 1 1 calc R . . . .
C36 C 0.0503(3) 0.5673(2) 0.0119(3) 0.0466(12) Uani 1 1 d . . . . .
C37 C -0.0079(3) 0.5295(2) 0.0115(3) 0.0442(11) Uani 1 1 d . . . . .
C38 C -0.0792(3) 0.5480(2) 0.0097(4) 0.0482(12) Uani 1 1 d . . . . .
C39 C -0.1339(4) 0.5099(2) 0.0119(4) 0.0517(12) Uani 1 1 d . . . . .
H39 H -0.182240 0.522343 0.012581 0.062 Uiso 1 1 calc R . . . .
C40 C -0.2668(5) 0.6785(4) 0.1838(8) 0.092(3) Uani 1 1 d . . . . .
H40 H -0.230711 0.650986 0.192578 0.110 Uiso 1 1 calc R . . . .
C41 C -0.3885(7) 0.7015(5) 0.1342(13) 0.149(7) Uani 1 1 d D . . . .
H41A H -0.392267 0.723463 0.192717 0.223 Uiso 1 1 calc GR . . . .
H41B H -0.432378 0.679506 0.125484 0.223 Uiso 1 1 calc GR . . . .
H41C H -0.382145 0.726694 0.080034 0.223 Uiso 1 1 calc GR . . . .
C43 C -0.3483(5) 0.7505(4) 0.4379(8) 0.093(3) Uani 1 1 d . . . . .
H43 H -0.368734 0.785453 0.420900 0.111 Uiso 1 1 calc R . . . .
C44 C -0.4570(7) 0.7066(5) 0.3776(11) 0.122(4) Uani 1 1 d D . . . .
H44A H -0.473887 0.668546 0.364594 0.183 Uiso 1 1 calc R . . . .
H44B H -0.488338 0.724310 0.424535 0.183 Uiso 1 1 calc R . . . .
H44C H -0.457624 0.728484 0.318707 0.183 Uiso 1 1 calc R . . . .
C45 C -0.3437(11) 0.6508(6) 0.4056(19) 0.233(13) Uani 1 1 d D . . . .
H45A H -0.376250 0.620362 0.387784 0.350 Uiso 1 1 calc R . . . .
H45B H -0.306659 0.654922 0.356814 0.350 Uiso 1 1 calc R . . . .
H45C H -0.321197 0.642111 0.466649 0.350 Uiso 1 1 calc R . . . .
C46 C -0.0825(7) 0.7232(3) -0.0978(5) 0.093(3) Uani 1 1 d . . . . .
H46A H -0.045963 0.722234 -0.147706 0.139 Uiso 1 1 calc GR . . . .
H46B H -0.101498 0.761234 -0.091932 0.139 Uiso 1 1 calc GR . . . .
H46C H -0.121435 0.697426 -0.114150 0.139 Uiso 1 1 calc GR . . . .
C47A C -0.1454(14) 0.9408(8) 0.4262(17) 0.069(4) Uani 0.3 1 d D U P A 2
H47A H -0.188313 0.944547 0.390601 0.083 Uiso 0.3 1 calc R . P A 2
C47B C -0.1453(8) 0.9492(5) 0.5099(17) 0.133(8) Uani 0.7 1 d D U P A 1
H47B H -0.192752 0.959234 0.527458 0.160 Uiso 0.7 1 calc R . P A 1
C48A C -0.0920(13) 0.9819(11) 0.422(2) 0.088(6) Uani 0.3 1 d D U P A 2
H48A H -0.097935 1.013147 0.380905 0.105 Uiso 0.3 1 calc R . P A 2
C48B C -0.0931(9) 0.9910(7) 0.5150(17) 0.155(10) Uani 0.7 1 d D U P A 1
H48B H -0.102502 1.026605 0.542231 0.186 Uiso 0.7 1 calc R . P A 1
C49 C -0.0287(5) 0.9774(3) 0.4788(7) 0.080(2) Uani 1 1 d D U . . .
C50A C -0.0273(16) 0.9292(11) 0.536(2) 0.094(6) Uani 0.3 1 d D U P A 2
H50A H 0.012768 0.925161 0.577157 0.112 Uiso 0.3 1 calc R . P A 2
C50B C -0.0114(8) 0.9255(6) 0.4476(14) 0.112(5) Uani 0.7 1 d D U P A 1
H50B H 0.034919 0.916056 0.424874 0.135 Uiso 0.7 1 calc R . P A 1
C51A C -0.0789(13) 0.8865(12) 0.5394(18) 0.161(16) Uani 0.3 1 d D U P A 2
H51A H -0.074633 0.854229 0.578437 0.193 Uiso 0.3 1 calc R . P A 2
C51B C -0.0680(6) 0.8870(5) 0.4520(11) 0.098(5) Uani 0.7 1 d D U P A 1
H51B H -0.057569 0.850193 0.430683 0.117 Uiso 0.7 1 calc R . P A 1

loop_
_atom_site_aniso_label
_atom_site_aniso_U_11
_atom_site_aniso_U_22
_atom_site_aniso_U_33
_atom_site_aniso_U_23
_atom_site_aniso_U_13
_atom_site_aniso_U_12
Cd1 0.0700(2) 0.04029(18) 0.03760(18) -0.00250(15) -0.00289(17) 0.01929(17)
Cd2 0.0670(2) 0.03925(18) 0.03918(18) 0.00018(15) 0.00318(17) 0.01765(16)
O1 0.085(3) 0.074(3) 0.044(2) -0.015(2) 0.001(2) 0.022(3)
O2 0.102(4) 0.075(4) 0.068(3) 0.004(3) 0.010(3) 0.037(3)
O3 0.103(4) 0.064(3) 0.074(3) 0.010(3) 0.012(3) 0.020(3)
O4 0.066(3) 0.097(4) 0.095(4) -0.021(4) -0.010(3) -0.011(3)
O5 0.079(3) 0.072(3) 0.0355(19) -0.0050(18) -0.0033(19) 0.022(2)
O6 0.081(3) 0.065(3) 0.064(3) -0.017(2) -0.018(2) 0.034(3)
O7 0.091(3) 0.0350(17) 0.059(2) 0.0101(18) 0.008(2) 0.0163(19)
O8 0.059(3) 0.066(3) 0.069(3) -0.008(2) -0.005(2) 0.019(2)
O9 0.074(3) 0.041(2) 0.070(3) 0.0106(18) 0.014(2) 0.017(2)
O10 0.081(3) 0.052(2) 0.0423(19) 0.0056(16) -0.003(2) 0.011(2)
O11 0.052(3) 0.050(2) 0.099(4) 0.008(2) 0.012(2) 0.0107(19)
O12 0.071(2) 0.0314(17) 0.071(3) -0.0020(19) -0.008(2) 0.0058(17)
O13 0.104(4) 0.051(2) 0.058(3) 0.004(2) 0.010(2) 0.031(3)
O14 0.107(4) 0.051(2) 0.044(2) 0.0047(18) 0.016(2) 0.028(3)
O15 0.086(3) 0.057(2) 0.072(3) 0.007(2) 0.016(3) 0.023(2)
O16 0.104(3) 0.043(2) 0.058(2) -0.003(2) 0.007(2) -0.019(2)
O17 0.077(3) 0.061(3) 0.082(3) -0.012(2) -0.012(3) 0.008(2)
O18 0.070(3) 0.054(3) 0.204(8) 0.010(4) -0.017(5) 0.014(3)
O19 0.134(6) 0.129(7) 0.123(7) -0.034(5) 0.046(5) -0.050(5)
N1 0.073(3) 0.070(3) 0.042(2) -0.020(3) -0.004(2) 0.015(3)
N2 0.068(3) 0.041(2) 0.035(2) -0.0017(16) -0.006(2) 0.020(2)
N3 0.062(3) 0.0326(19) 0.040(2) 0.0062(16) 0.0057(19) 0.0149(18)
N4 0.094(4) 0.041(2) 0.041(2) 0.000(2) 0.016(3) 0.000(2)
N5 0.088(3) 0.050(2) 0.063(3) -0.001(2) 0.005(3) 0.005(2)
N6 0.109(6) 0.078(5) 0.158(9) -0.032(6) -0.036(6) 0.001(5)
N7 0.122(8) 0.049(4) 0.238(14) -0.002(6) -0.054(8) -0.011(4)
C42 0.200(19) 0.076(8) 0.41(4) -0.051(14) -0.12(2) 0.019(11)
C1 0.080(5) 0.077(5) 0.050(3) -0.005(3) 0.002(3) 0.023(4)
C2 0.076(4) 0.113(6) 0.046(3) -0.025(4) -0.009(3) 0.034(4)
C3 0.144(10) 0.250(17) 0.048(4) -0.021(7) -0.014(5) 0.124(12)
C4 0.078(4) 0.062(3) 0.036(3) 0.004(3) 0.007(3) 0.018(3)
C5 0.073(4) 0.063(3) 0.044(3) -0.010(3) 0.002(3) -0.004(3)
C6 0.078(4) 0.047(3) 0.051(3) -0.005(3) -0.012(3) -0.011(3)
C7 0.062(3) 0.048(3) 0.033(2) -0.006(2) -0.003(2) -0.004(2)
C8 0.067(3) 0.042(2) 0.0197(19) 0.0001(17) 0.0017(19) -0.003(2)
C9 0.083(4) 0.049(3) 0.026(2) 0.001(2) 0.006(2) 0.000(3)
C10 0.085(4) 0.037(2) 0.054(3) 0.006(2) 0.008(3) -0.006(3)
C11 0.080(4) 0.045(3) 0.040(3) 0.001(2) -0.007(3) 0.023(3)
C12 0.079(4) 0.056(3) 0.047(3) -0.010(2) -0.015(3) 0.040(3)
C13 0.102(6) 0.077(4) 0.041(3) -0.006(3) -0.006(3) 0.050(4)
C14 0.076(4) 0.035(2) 0.031(2) -0.0010(18) -0.002(2) 0.016(2)
C15 0.066(4) 0.046(3) 0.040(3) -0.004(2) -0.003(2) 0.014(3)
C16 0.067(3) 0.043(3) 0.041(3) -0.006(2) -0.005(2) 0.000(2)
C17 0.063(3) 0.033(2) 0.034(2) -0.0031(18) -0.004(2) 0.009(2)
C18 0.060(3) 0.035(2) 0.023(2) 0.0016(16) -0.0011(18) 0.006(2)
C19 0.072(3) 0.030(2) 0.029(2) 0.0030(17) 0.001(2) 0.009(2)
C20 0.071(3) 0.037(2) 0.036(2) 0.0062(19) 0.002(2) -0.002(2)
C21 0.055(3) 0.040(3) 0.046(3) 0.005(2) 0.000(2) 0.015(2)
C22 0.073(4) 0.043(3) 0.041(2) 0.004(2) 0.006(2) 0.026(3)
C23 0.108(6) 0.058(4) 0.046(3) -0.001(3) 0.005(4) 0.044(4)
C24 0.053(3) 0.042(2) 0.046(3) 0.006(2) 0.003(2) 0.007(2)
C25 0.060(3) 0.036(2) 0.030(2) 0.0006(18) -0.007(2) 0.009(2)
C26 0.051(3) 0.033(2) 0.055(3) -0.003(2) -0.004(2) -0.003(2)
C27 0.059(3) 0.027(2) 0.032(2) -0.0009(17) -0.002(2) 0.0040(19)
C28 0.057(3) 0.031(2) 0.0219(18) -0.0019(16) 0.0018(18) 0.0000(19)
C29 0.050(3) 0.036(2) 0.033(2) 0.0044(18) 0.0017(19) 0.0045(19)
C30 0.051(3) 0.035(2) 0.051(3) 0.002(2) 0.004(2) 0.003(2)
C31 0.089(5) 0.042(3) 0.041(3) 0.000(2) 0.011(3) 0.016(3)
C32 0.104(5) 0.039(3) 0.053(3) 0.003(3) 0.023(4) 0.004(3)
C33 0.079(4) 0.045(3) 0.039(3) 0.001(2) 0.005(3) 0.007(3)
C34 0.092(4) 0.036(2) 0.030(2) 0.001(2) 0.010(3) -0.003(3)
C35 0.071(4) 0.047(3) 0.033(2) -0.004(2) 0.001(2) -0.013(3)
C36 0.080(4) 0.034(2) 0.025(2) -0.0017(18) 0.006(2) -0.007(2)
C37 0.075(3) 0.034(2) 0.0226(19) -0.0034(17) 0.005(2) -0.002(2)
C38 0.078(4) 0.040(2) 0.026(2) 0.0013(19) 0.008(2) -0.001(2)
C39 0.063(3) 0.054(3) 0.037(2) 0.007(2) 0.005(3) 0.000(3)
C40 0.087(6) 0.063(5) 0.125(8) 0.002(5) -0.032(5) 0.007(4)
C41 0.117(10) 0.092(8) 0.237(18) -0.060(10) -0.070(11) 0.027(7)
C43 0.099(7) 0.070(5) 0.109(7) -0.011(5) -0.007(5) 0.015(5)
C44 0.122(10) 0.090(8) 0.153(12) -0.012(7) -0.034(8) -0.017(7)
C45 0.21(2) 0.086(9) 0.40(4) -0.026(15) -0.15(2) 0.000(12)
C46 0.177(10) 0.051(4) 0.051(4) 0.007(3) 0.010(5) 0.017(5)
C47A 0.082(8) 0.057(8) 0.068(10) 0.006(6) -0.004(7) -0.003(6)
C47B 0.104(7) 0.049(5) 0.25(2) -0.026(8) 0.069(13) -0.011(5)
C48A 0.102(10) 0.065(9) 0.096(12) 0.013(8) -0.011(8) -0.016(7)
C48B 0.133(10) 0.078(8) 0.25(3) -0.059(12) 0.088(15) -0.039(7)
C49 0.088(4) 0.064(3) 0.089(6) -0.002(4) 0.000(4) -0.016(3)
C50A 0.089(9) 0.092(10) 0.100(12) 0.022(8) -0.005(8) -0.009(8)
C50B 0.091(6) 0.072(6) 0.174(16) -0.020(9) 0.015(9) -0.008(5)
C51A 0.11(2) 0.20(2) 0.17(3) 0.16(3) -0.040(16) -0.071(17)
C51B 0.073(5) 0.068(5) 0.152(14) -0.044(8) -0.007(7) 0.001(4)

loop_
_atom_type_symbol
_atom_type_description
_atom_type_scat_dispersion_real
_atom_type_scat_dispersion_imag
_atom_type_scat_source
C C 0.0030 0.0020 'International Tables Vol C Tables 4.2.6.8 and 6.1.1.4'
H H 0.0000 0.0000 'International Tables Vol C Tables 4.2.6.8 and 6.1.1.4'
Cd Cd -0.8050 1.2290 'International Tables Vol C Tables 4.2.6.8 and 6.1.1.4'
N N 0.0070 0.0030 'International Tables Vol C Tables 4.2.6.8 and 6.1.1.4'
O O 0.0120 0.0060 'International Tables Vol C Tables 4.2.6.8 and 6.1.1.4'

loop_
_geom_angle_atom_site_label_1
_geom_angle_atom_site_label_2
_geom_angle_atom_site_label_3
_geom_angle
_geom_angle_site_symmetry_1
_geom_angle_site_symmetry_3
O1 Cd1 O2 52.98(17) . .
O1 Cd1 O5 84.97(16) . .
O1 Cd1 O18 103.0(3) . .
O1 Cd1 C1 26.9(2) . .
O2 Cd1 C1 26.22(19) . .
O5 Cd1 O2 137.95(16) . .
O5 Cd1 C1 111.8(2) . .
O9 Cd1 O1 148.94(18) . .
O9 Cd1 O2 95.97(17) . .
O9 Cd1 O5 126.07(17) . .
O9 Cd1 O18 80.9(2) . .
O9 Cd1 C1 122.1(2) . .
O18 Cd1 O2 102.4(3) . .
O18 Cd1 O5 86.0(2) . .
O18 Cd1 C1 106.2(3) . .
N5 Cd1 O1 88.3(2) . .
N5 Cd1 O2 83.5(2) . .
N5 Cd1 O5 96.0(2) . .
N5 Cd1 O9 89.02(19) . .
N5 Cd1 O18 168.7(2) . .
N5 Cd1 C1 83.4(2) . .
O6 Cd2 O10 114.50(19) . .
O6 Cd2 O13 102.95(17) . .
O6 Cd2 O14 157.65(17) . .
O6 Cd2 O17 83.74(19) . .
O6 Cd2 O19 92.8(3) . .
O6 Cd2 C31 130.78(19) . .
O10 Cd2 O13 142.14(15) . .
O10 Cd2 O14 87.45(16) . .
O10 Cd2 O17 91.9(2) . .
O10 Cd2 O19 98.2(3) . .
O10 Cd2 C31 114.43(17) . .
O13 Cd2 C31 27.84(17) . .
O14 Cd2 O13 54.83(15) . .
O14 Cd2 O17 91.8(2) . .
O14 Cd2 O19 87.9(3) . .
O14 Cd2 C31 27.00(17) . .
O17 Cd2 O13 86.7(2) . .
O17 Cd2 C31 89.7(2) . .
O19 Cd2 O13 84.8(3) . .
O19 Cd2 O17 169.9(3) . .
O19 Cd2 C31 85.4(3) . .
C1 O1 Cd1 98.5(4) . .
C1 O2 Cd1 84.4(4) . .
C11 O5 Cd1 103.9(4) . .
C11 O6 Cd2 140.4(5) . .
C21 O9 Cd1 131.8(5) . .
C21 O10 Cd2 111.5(4) . .
C31 O13 Cd2 86.0(4) . .
C31 O14 Cd2 96.7(4) . .
C40 O17 Cd2 122.5(6) . .
C43 O18 Cd1 123.8(6) . .
Cd2 O19 H19A 105(5) . .
Cd2 O19 H19B 118(5) . .
H19A O19 H19B 104(6) . .
C4 N1 C2 117.0(6) . .
C4 N1 C5 124.2(6) . .
C5 N1 C2 118.7(7) . .
C14 N2 C12 117.6(5) . .
C14 N2 C15 124.8(5) . .
C15 N2 C12 117.3(6) . .
C24 N3 C22 117.9(5) . .
C24 N3 C25 125.4(4) . .
C25 N3 C22 116.7(5) . .
C33 N4 C32 117.5(6) . .
C34 N4 C32 116.3(5) . .
C34 N4 C33 126.0(5) . .
C47A N5 Cd1 119.3(11) . .
C47B N5 Cd1 123.3(7) . .
C51A N5 Cd1 113.3(11) . .
C51A N5 C47A 127.2(16) . .
C51B N5 Cd1 124.1(6) . .
C51B N5 C47B 112.6(9) . .
C40 N6 C42 120.4(11) . .
C40 N6 C41 122.6(9) . .
C41 N6 C42 115.0(12) . .
C43 N7 C44 122.6(9) . .
C43 N7 C45 117.1(10) . .
C44 N7 C45 119.0(11) . .
N6 C42 H42A 109.5 . .
N6 C42 H42B 109.5 . .
N6 C42 H42C 109.5 . .
H42A C42 H42B 109.5 . .
H42A C42 H42C 109.5 . .
H42B C42 H42C 109.5 . .
O1 C1 Cd1 54.6(3) . .
O1 C1 C2 115.9(6) . .
O2 C1 Cd1 69.4(4) . .
O2 C1 O1 123.5(7) . .
O2 C1 C2 120.5(7) . .
C2 C1 Cd1 164.9(6) . .
N1 C2 C1 111.9(6) . .
N1 C2 H2 105.9 . .
N1 C2 C3 111.6(7) . .
C1 C2 H2 105.9 . .
C1 C2 C3 114.8(8) . .
C3 C2 H2 105.9 . .
C2 C3 H3A 109.5 . .
C2 C3 H3B 109.5 . .
C2 C3 H3C 109.5 . .
H3A C3 H3B 109.5 . .
H3A C3 H3C 109.5 . .
H3B C3 H3C 109.5 . .
O3 C4 N1 119.4(6) . .
O3 C4 C9 123.5(7) . .
N1 C4 C9 117.0(5) . .
O4 C5 N1 120.6(7) . .
O4 C5 C7 122.4(6) . .
N1 C5 C7 116.9(6) . .
C7 C6 H6 119.9 . .
C7 C6 C10 120.3(6) . 2_475
C10 C6 H6 119.9 2_475 .
C6 C7 C5 120.0(6) . .
C6 C7 C8 119.0(6) . .
C8 C7 C5 121.0(5) . .
C8 C8 C7 120.1(6) 2_475 .
C9 C8 C7 120.0(6) . .
C9 C8 C8 119.9(6) . 2_475
C8 C9 C4 120.7(6) . .
C10 C9 C4 120.3(6) . .
C10 C9 C8 119.0(6) . .
C6 C10 H10 119.2 2_475 .
C9 C10 C6 121.6(6) . 2_475
C9 C10 H10 119.2 . .
O5 C11 O6 121.2(6) . .
O5 C11 C12 119.4(6) . .
O6 C11 C12 119.2(5) . .
N2 C12 C11 109.8(4) . .
N2 C12 H12 105.9 . .
N2 C12 C13 113.2(5) . .
C11 C12 H12 105.9 . .
C11 C12 C13 115.3(6) . .
C13 C12 H12 105.9 . .
C12 C13 H13A 109.5 . .
C12 C13 H13B 109.5 . .
C12 C13 H13C 109.5 . .
H13A C13 H13B 109.5 . .
H13A C13 H13C 109.5 . .
H13B C13 H13C 109.5 . .
O7 C14 N2 122.1(5) . .
O7 C14 C19 120.9(6) . .
N2 C14 C19 117.1(5) . .
O8 C15 N2 120.7(5) . .
O8 C15 C17 122.6(6) . .
N2 C15 C17 116.7(5) . .
C17 C16 H16 120.3 . .
C17 C16 C20 119.4(6) . 2_475
C20 C16 H16 120.3 2_475 .
C16 C17 C15 119.4(6) . .
C16 C17 C18 120.8(5) . .
C18 C17 C15 119.8(5) . .
C17 C18 C18 120.3(6) . 2_475
C17 C18 C19 121.7(5) . .
C19 C18 C18 118.0(6) . 2_475
C18 C19 C14 119.1(5) . .
C20 C19 C14 120.3(5) . .
C20 C19 C18 120.6(5) . .
C16 C20 H20 119.6 2_475 .
C19 C20 C16 120.8(5) . 2_475
C19 C20 H20 119.6 . .
O9 C21 O10 123.9(5) . .
O9 C21 C22 119.9(5) . .
O10 C21 C22 116.0(5) . .
N3 C22 C21 110.9(4) . .
N3 C22 H22 106.8 . .
N3 C22 C23 111.8(5) . .
C21 C22 H22 106.8 . .
C21 C22 C23 113.3(5) . .
C23 C22 H22 106.8 . .
C22 C23 H23A 109.5 . .
C22 C23 H23B 109.5 . .
C22 C23 H23C 109.5 . .
H23A C23 H23B 109.5 . .
H23A C23 H23C 109.5 . .
H23B C23 H23C 109.5 . .
O11 C24 N3 120.9(5) . .
O11 C24 C29 121.6(5) . .
N3 C24 C29 117.5(5) . .
O12 C25 N3 120.4(5) . .
O12 C25 C27 123.8(5) . .
N3 C25 C27 115.8(4) . .
C27 C26 H26 120.0 . .
C27 C26 C30 119.9(5) . 2_565
C30 C26 H26 120.0 2_565 .
C26 C27 C25 119.1(4) . .
C26 C27 C28 119.9(4) . .
C28 C27 C25 121.0(5) . .
C27 C28 C29 120.9(4) . .
C28 C28 C27 120.1(6) 2_565 .
C28 C28 C29 119.0(6) 2_565 .
C28 C29 C24 119.4(5) . .
C30 C29 C24 121.2(5) . .
C30 C29 C28 119.4(5) . .
C26 C30 H30 119.2 2_565 .
C29 C30 C26 121.5(5) . 2_565
C29 C30 H30 119.2 . .
O13 C31 Cd2 66.2(3) . .
O13 C31 C32 118.6(5) . .
O14 C31 Cd2 56.3(3) . .
O14 C31 O13 122.5(6) . .
O14 C31 C32 118.6(5) . .
C32 C31 Cd2 170.8(6) . .
N4 C32 C31 110.0(5) . .
N4 C32 H32 106.1 . .
N4 C32 C46 113.1(6) . .
C31 C32 H32 106.1 . .
C46 C32 C31 114.8(7) . .
C46 C32 H32 106.1 . .
O15 C33 N4 120.3(6) . .
O15 C33 C38 122.3(6) . .
N4 C33 C38 117.4(6) . .
O16 C34 N4 122.5(5) . .
O16 C34 C36 121.8(6) . .
N4 C34 C36 115.7(5) . .
C36 C35 H35 119.0 . .
C36 C35 C39 122.0(5) . 2_565
C39 C35 H35 119.0 2_565 .
C35 C36 C34 120.2(5) . .
C35 C36 C37 119.9(5) . .
C37 C36 C34 119.8(6) . .
C36 C37 C37 117.9(7) . 2_565
C38 C37 C36 121.8(5) . .
C38 C37 C37 120.3(6) . 2_565
C37 C38 C33 119.0(5) . .
C39 C38 C33 121.2(6) . .
C39 C38 C37 119.8(5) . .
C35 C39 H39 120.0 2_565 .
C38 C39 C35 120.1(6) . 2_565
C38 C39 H39 120.0 . .
O17 C40 N6 122.0(9) . .
O17 C40 H40 119.0 . .
N6 C40 H40 119.0 . .
N6 C41 H41A 109.5 . .
N6 C41 H41B 109.5 . .
N6 C41 H41C 109.5 . .
H41A C41 H41B 109.5 . .
H41A C41 H41C 109.5 . .
H41B C41 H41C 109.5 . .
O18 C43 N7 126.3(9) . .
O18 C43 H43 116.9 . .
N7 C43 H43 116.9 . .
N7 C44 H44A 109.5 . .
N7 C44 H44B 109.5 . .
N7 C44 H44C 109.5 . .
H44A C44 H44B 109.5 . .
H44A C44 H44C 109.5 . .
H44B C44 H44C 109.5 . .
N7 C45 H45A 109.5 . .
N7 C45 H45B 109.5 . .
N7 C45 H45C 109.5 . .
H45A C45 H45B 109.5 . .
H45A C45 H45C 109.5 . .
H45B C45 H45C 109.5 . .
C32 C46 H46A 109.5 . .
C32 C46 H46B 109.5 . .
C32 C46 H46C 109.5 . .
H46A C46 H46B 109.5 . .
H46A C46 H46C 109.5 . .
H46B C46 H46C 109.5 . .
N5 C47A H47A 120.8 . .
N5 C47A C48A 118(2) . .
C48A C47A H47A 120.8 . .
N5 C47B H47B 117.1 . .
N5 C47B C48B 125.7(13) . .
C48B C47B H47B 117.1 . .
C47A C48A H48A 119.6 . .
C47A C48A C49 121(2) . .
C49 C48A H48A 119.6 . .
C47B C48B H48B 122.2 . .
C49 C48B C47B 115.6(13) . .
C49 C48B H48B 122.2 . .
C48A C49 C49 121.9(12) . 2_575
C48B C49 C49 117.3(10) . 2_575
C48B C49 C50B 123.8(11) . .
C50A C49 C48A 113.4(17) . .
C50A C49 C49 124.6(14) . 2_575
C50B C49 C49 118.8(11) . 2_575
C49 C50A H50A 116.5 . .
C51A C50A C49 127(2) . .
C51A C50A H50A 116.5 . .
C49 C50B H50B 123.0 . .
C49 C50B C51B 114.0(13) . .
C51B C50B H50B 123.0 . .
N5 C51A C50A 113(2) . .
N5 C51A H51A 123.4 . .
C50A C51A H51A 123.4 . .
N5 C51B C50B 127.9(11) . .
N5 C51B H51B 116.0 . .
C50B C51B H51B 116.0 . .

loop_
_geom_bond_atom_site_label_1
_geom_bond_atom_site_label_2
_geom_bond_distance
_geom_bond_site_symmetry_2
Cd1 O1 2.263(4) .
Cd1 O2 2.584(6) .
Cd1 O5 2.285(4) .
Cd1 O9 2.245(4) .
Cd1 O18 2.272(6) .
Cd1 N5 2.245(6) .
Cd1 C1 2.747(7) .
Cd2 O6 2.199(4) .
Cd2 O10 2.226(4) .
Cd2 O13 2.490(5) .
Cd2 O14 2.275(4) .
Cd2 O17 2.339(5) .
Cd2 O19 2.279(8) .
Cd2 C31 2.715(6) .
O1 C1 1.257(9) .
O2 C1 1.219(9) .
O3 C4 1.203(8) .
O4 C5 1.207(9) .
O5 C11 1.240(7) .
O6 C11 1.276(8) .
O7 C14 1.218(7) .
O8 C15 1.201(8) .
O9 C21 1.244(7) .
O10 C21 1.253(7) .
O11 C24 1.206(7) .
O12 C25 1.206(7) .
O13 C31 1.271(8) .
O14 C31 1.241(8) .
O15 C33 1.211(8) .
O16 C34 1.199(8) .
O17 C40 1.201(10) .
O18 C43 1.260(12) .
O19 H19A 0.831(14) .
O19 H19B 0.828(14) .
N1 C2 1.459(9) .
N1 C4 1.407(10) .
N1 C5 1.409(9) .
N2 C12 1.482(7) .
N2 C14 1.380(9) .
N2 C15 1.401(8) .
N3 C22 1.480(6) .
N3 C24 1.392(7) .
N3 C25 1.417(7) .
N4 C32 1.482(7) .
N4 C33 1.393(9) .
N4 C34 1.387(9) .
N5 C47A 1.350(19) .
N5 C47B 1.350(12) .
N5 C51A 1.33(2) .
N5 C51B 1.326(13) .
N6 C42 1.451(14) .
N6 C40 1.334(12) .
N6 C41 1.448(13) .
N7 C43 1.342(13) .
N7 C44 1.436(13) .
N7 C45 1.501(16) .
C42 H42A 0.9800 .
C42 H42B 0.9800 .
C42 H42C 0.9800 .
C1 C2 1.532(10) .
C2 H2 1.0000 .
C2 C3 1.533(13) .
C3 H3A 0.9800 .
C3 H3B 0.9800 .
C3 H3C 0.9800 .
C4 C9 1.474(9) .
C5 C7 1.461(9) .
C6 H6 0.9500 .
C6 C7 1.389(8) .
C6 C10 1.391(10) 2_475
C7 C8 1.419(8) .
C8 C8 1.407(12) 2_475
C8 C9 1.404(8) .
C9 C10 1.387(9) .
C10 H10 0.9500 .
C11 C12 1.509(8) .
C12 H12 1.0000 .
C12 C13 1.524(10) .
C13 H13A 0.9800 .
C13 H13B 0.9800 .
C13 H13C 0.9800 .
C14 C19 1.500(7) .
C15 C17 1.487(8) .
C16 H16 0.9500 .
C16 C17 1.370(8) .
C16 C20 1.418(8) 2_475
C17 C18 1.401(8) .
C18 C18 1.432(10) 2_475
C18 C19 1.405(7) .
C19 C20 1.384(9) .
C20 H20 0.9500 .
C21 C22 1.538(7) .
C22 H22 1.0000 .
C22 C23 1.539(8) .
C23 H23A 0.9800 .
C23 H23B 0.9800 .
C23 H23C 0.9800 .
C24 C29 1.489(7) .
C25 C27 1.495(7) .
C26 H26 0.9500 .
C26 C27 1.378(8) .
C26 C30 1.401(7) 2_565
C27 C28 1.402(6) .
C28 C28 1.400(9) 2_565
C28 C29 1.431(7) .
C29 C30 1.354(7) .
C30 H30 0.9500 .
C31 C32 1.538(9) .
C32 H32 1.0000 .
C32 C46 1.523(11) .
C33 C38 1.477(8) .
C34 C36 1.491(7) .
C35 H35 0.9500 .
C35 C36 1.362(9) .
C35 C39 1.402(8) 2_565
C36 C37 1.415(8) .
C37 C37 1.438(10) 2_565
C37 C38 1.404(9) .
C38 C39 1.370(9) .
C39 H39 0.9500 .
C40 H40 0.9500 .
C41 H41A 0.9800 .
C41 H41B 0.9800 .
C41 H41C 0.9800 .
C43 H43 0.9500 .
C44 H44A 0.9800 .
C44 H44B 0.9800 .
C44 H44C 0.9800 .
C45 H45A 0.9800 .
C45 H45B 0.9800 .
C45 H45C 0.9800 .
C46 H46A 0.9800 .
C46 H46B 0.9800 .
C46 H46C 0.9800 .
C47A H47A 0.9500 .
C47A C48A 1.40(2) .
C47B H47B 0.9500 .
C47B C48B 1.397(16) .
C48A H48A 0.9500 .
C48A C49 1.43(2) .
C48B H48B 0.9500 .
C48B C49 1.347(16) .
C49 C49 1.521(16) 2_575
C49 C50A 1.41(2) .
C49 C50B 1.354(15) .
C50A H50A 0.9500 .
C50A C51A 1.40(2) .
C50B H50B 0.9500 .
C50B C51B 1.403(16) .
C51A H51A 0.9500 .
C51B H51B 0.9500 .

loop_
_geom_torsion_atom_site_label_1
_geom_torsion_atom_site_label_2
_geom_torsion_atom_site_label_3
_geom_torsion_atom_site_label_4
_geom_torsion
_geom_torsion_site_symmetry_1
_geom_torsion_site_symmetry_4
Cd1 O1 C1 O2 -9.0(10) . .
Cd1 O1 C1 C2 166.4(7) . .
Cd1 O2 C1 O1 7.8(9) . .
Cd1 O2 C1 C2 -167.4(8) . .
Cd1 O5 C11 O6 -13.4(8) . .
Cd1 O5 C11 C12 162.0(5) . .
Cd1 O9 C21 O10 97.3(7) . .
Cd1 O9 C21 C22 -77.1(7) . .
Cd1 O18 C43 N7 166.1(11) . .
Cd1 N5 C47A C48A -180.0(17) . .
Cd1 N5 C47B C48B 173.3(18) . .
Cd1 N5 C51A C50A -178.0(15) . .
Cd1 N5 C51B C50B -177.5(13) . .
Cd1 C1 C2 N1 73(2) . .
Cd1 C1 C2 C3 -158.3(19) . .
Cd2 O6 C11 O5 119.8(7) . .
Cd2 O6 C11 C12 -55.5(10) . .
Cd2 O10 C21 O9 -10.7(8) . .
Cd2 O10 C21 C22 164.0(4) . .
Cd2 O13 C31 O14 2.1(8) . .
Cd2 O13 C31 C32 -171.3(7) . .
Cd2 O14 C31 O13 -2.3(9) . .
Cd2 O14 C31 C32 171.1(6) . .
Cd2 O17 C40 N6 -166.2(9) . .
O1 C1 C2 N1 25.7(12) . .
O1 C1 C2 C3 154.2(9) . .
O2 C1 C2 N1 -158.8(8) . .
O2 C1 C2 C3 -30.3(13) . .
O3 C4 C9 C8 176.6(6) . .
O3 C4 C9 C10 -2.9(10) . .
O4 C5 C7 C6 1.9(10) . .
O4 C5 C7 C8 -178.4(6) . .
O5 C11 C12 N2 27.1(9) . .
O5 C11 C12 C13 156.4(6) . .
O6 C11 C12 N2 -157.4(6) . .
O6 C11 C12 C13 -28.1(9) . .
O7 C14 C19 C18 176.1(5) . .
O7 C14 C19 C20 -5.0(7) . .
O8 C15 C17 C16 4.1(8) . .
O8 C15 C17 C18 -176.1(5) . .
O9 C21 C22 N3 -139.7(6) . .
O9 C21 C22 C23 -13.1(9) . .
O10 C21 C22 N3 45.4(8) . .
O10 C21 C22 C23 172.0(6) . .
O11 C24 C29 C28 -177.4(5) . .
O11 C24 C29 C30 1.6(9) . .
O12 C25 C27 C26 4.4(8) . .
O12 C25 C27 C28 -176.6(5) . .
O13 C31 C32 N4 -166.2(7) . .
O13 C31 C32 C46 -37.2(10) . .
O14 C31 C32 N4 20.2(10) . .
O14 C31 C32 C46 149.2(8) . .
O15 C33 C38 C37 -179.8(6) . .
O15 C33 C38 C39 0.2(9) . .
O16 C34 C36 C35 -4.5(8) . .
O16 C34 C36 C37 176.6(5) . .
N1 C4 C9 C8 0.1(8) . .
N1 C4 C9 C10 -179.4(6) . .
N1 C5 C7 C6 178.8(5) . .
N1 C5 C7 C8 -1.4(8) . .
N2 C14 C19 C18 -4.9(6) . .
N2 C14 C19 C20 174.0(4) . .
N2 C15 C17 C16 -175.6(5) . .
N2 C15 C17 C18 4.2(7) . .
N3 C24 C29 C28 1.1(7) . .
N3 C24 C29 C30 -179.8(5) . .
N3 C25 C27 C26 -176.3(5) . .
N3 C25 C27 C28 2.6(7) . .
N4 C33 C38 C37 1.1(8) . .
N4 C33 C38 C39 -178.9(5) . .
N4 C34 C36 C35 175.8(5) . .
N4 C34 C36 C37 -3.0(7) . .
N5 C47A C48A C49 -3(4) . .
N5 C47B C48B C49 8(4) . .
C42 N6 C40 O17 -170.3(17) . .
C2 N1 C4 O3 3.9(9) . .
C2 N1 C4 C9 -179.4(5) . .
C2 N1 C5 O4 -3.0(10) . .
C2 N1 C5 C7 180.0(6) . .
C4 N1 C2 C1 55.9(9) . .
C4 N1 C2 C3 -74.3(10) . .
C4 N1 C5 O4 -178.8(7) . .
C4 N1 C5 C7 4.2(9) . .
C4 C9 C10 C6 177.8(6) . 2_475
C5 N1 C2 C1 -120.2(8) . .
C5 N1 C2 C3 109.6(10) . .
C5 N1 C4 O3 179.8(6) . .
C5 N1 C4 C9 -3.6(9) . .
C5 C7 C8 C8 177.9(4) . 2_475
C5 C7 C8 C9 -1.7(8) . .
C6 C7 C8 C8 -2.4(6) . 2_475
C6 C7 C8 C9 178.1(5) . .
C7 C8 C9 C4 2.4(7) . .
C7 C8 C9 C10 -178.1(5) . .
C8 C8 C9 C4 -177.2(4) 2_475 .
C8 C8 C9 C10 2.4(6) 2_475 .
C8 C9 C10 C6 -1.8(9) . 2_475
C10 C6 C7 C5 -177.2(6) 2_475 .
C10 C6 C7 C8 3.0(9) 2_475 .
C12 N2 C14 O7 2.8(7) . .
C12 N2 C14 C19 -176.2(4) . .
C12 N2 C15 O8 -3.2(8) . .
C12 N2 C15 C17 176.5(4) . .
C14 N2 C12 C11 -108.3(6) . .
C14 N2 C12 C13 121.3(7) . .
C14 N2 C15 O8 169.5(5) . .
C14 N2 C15 C17 -10.8(7) . .
C14 C19 C20 C16 -179.3(5) . 2_475
C15 N2 C12 C11 65.0(7) . .
C15 N2 C12 C13 -65.5(7) . .
C15 N2 C14 O7 -169.9(5) . .
C15 N2 C14 C19 11.2(7) . .
C15 C17 C18 C18 -178.2(3) . 2_475
C15 C17 C18 C19 1.1(7) . .
C16 C17 C18 C18 1.6(6) . 2_475
C16 C17 C18 C19 -179.0(5) . .
C17 C18 C19 C14 -0.8(7) . .
C17 C18 C19 C20 -179.7(4) . .
C18 C18 C19 C14 178.5(3) 2_475 .
C18 C18 C19 C20 -0.4(5) 2_475 .
C18 C19 C20 C16 -0.4(7) . 2_475
C20 C16 C17 C15 177.5(5) 2_475 .
C20 C16 C17 C18 -2.4(8) 2_475 .
C22 N3 C24 O11 0.8(8) . .
C22 N3 C24 C29 -177.7(4) . .
C22 N3 C25 O12 -4.8(7) . .
C22 N3 C25 C27 175.9(4) . .
C24 N3 C22 C21 -125.3(6) . .
C24 N3 C22 C23 107.3(7) . .
C24 N3 C25 O12 175.8(5) . .
C24 N3 C25 C27 -3.5(7) . .
C24 C29 C30 C26 -178.5(5) . 2_565
C25 N3 C22 C21 55.3(6) . .
C25 N3 C22 C23 -72.1(7) . .
C25 N3 C24 O11 -179.8(5) . .
C25 N3 C24 C29 1.6(8) . .
C25 C27 C28 C28 -178.8(3) . 2_565
C25 C27 C28 C29 -0.1(7) . .
C26 C27 C28 C28 0.1(6) . 2_565
C26 C27 C28 C29 178.8(5) . .
C27 C28 C29 C24 -1.8(7) . .
C27 C28 C29 C30 179.1(5) . .
C28 C28 C29 C24 176.9(3) 2_565 .
C28 C28 C29 C30 -2.1(6) 2_565 .
C28 C29 C30 C26 0.6(8) . 2_565
C30 C26 C27 C25 177.2(5) 2_565 .
C30 C26 C27 C28 -1.7(8) 2_565 .
C32 N4 C33 O15 0.2(9) . .
C32 N4 C33 C38 179.3(5) . .
C32 N4 C34 O16 1.9(9) . .
C32 N4 C34 C36 -178.4(5) . .
C33 N4 C32 C31 61.5(8) . .
C33 N4 C32 C46 -68.4(9) . .
C33 N4 C34 O16 -173.4(6) . .
C33 N4 C34 C36 6.3(8) . .
C33 C38 C39 C35 178.0(5) . 2_565
C34 N4 C32 C31 -114.3(7) . .
C34 N4 C32 C46 115.8(8) . .
C34 N4 C33 O15 175.5(6) . .
C34 N4 C33 C38 -5.4(9) . .
C34 C36 C37 C37 178.3(3) . 2_565
C34 C36 C37 C38 -0.7(7) . .
C35 C36 C37 C37 -0.6(6) . 2_565
C35 C36 C37 C38 -179.6(5) . .
C36 C37 C38 C33 1.7(7) . .
C36 C37 C38 C39 -178.3(5) . .
C37 C37 C38 C33 -177.3(3) 2_565 .
C37 C37 C38 C39 2.7(6) 2_565 .
C37 C38 C39 C35 -1.9(8) . 2_565
C39 C35 C36 C34 -177.4(5) 2_565 .
C39 C35 C36 C37 1.4(8) 2_565 .
C41 N6 C40 O17 -7(2) . .
C44 N7 C43 O18 170.6(13) . .
C45 N7 C43 O18 -23(2) . .
C47A N5 C51A C50A -2(2) . .
C47A C48A C49 C49 -177.3(19) . 2_575
C47A C48A C49 C50A 0(3) . .
C47B N5 C51B C50B 1(2) . .
C47B C48B C49 C49 177.3(16) . 2_575
C47B C48B C49 C50B -6(3) . .
C48A C49 C50A C51A 3(3) . .
C48B C49 C50B C51B 3(2) . .
C49 C49 C50A C51A 179.6(19) 2_575 .
C49 C49 C50B C51B 179.2(10) 2_575 .
C49 C50A C51A N5 -2(3) . .
C49 C50B C51B N5 0(2) . .
C51A N5 C47A C48A 4(3) . .
C51B N5 C47B C48B -5(3) . .
